data_7127643
loop_
_publ_author_name
'Li, Jun-Yi'
'Xu, Qiu-Ling'
'Ye, Si-Yu'
'Tong, Liang'
'Chen, Xiang'
'Chen, Li-Zhuang'

_publ_section_title
;
 A multiaxial molecular ferroelectric with record high
 <i>T</i><sub>C</sub> designed by intermolecular interaction modulation.
;
_journal_issue 7
_journal_name_full 'Chemical communications (Cambridge, England)'
_journal_page_first 943
_journal_page_last 946
_journal_paper_doi 10.1039/d0cc07377f
_journal_volume 57
_journal_year 2021
_chemical_formula_sum 'C26 H34 Cu2 N2 O10 S2'
_chemical_formula_weight 725.75
_space_group_crystal_system triclinic
_space_group_IT_number 2
_space_group_name_Hall '-P 1'
_space_group_name_H-M_alt 'P -1'
_atom_sites_solution_hydrogens mixed
_audit_block_doi 10.5517/ccdc.csd.cc1qccfw
_audit_creation_method SHELXL-2013
_audit_update_record
;
2017-12-07 deposited with the CCDC.	2020-12-17 downloaded from the CCDC.
;
_cell_angle_alpha 98.809(10)
_cell_angle_beta 90.521(8)
_cell_angle_gamma 95.037(9)
_cell_formula_units_Z 1
_cell_length_a 4.9010(5)
_cell_length_b 9.8031(13)
_cell_length_c 15.0217(15)
_cell_measurement_reflns_used 3125
_cell_measurement_temperature 293(2)
_cell_measurement_theta_max 70.02
_cell_measurement_theta_min 3.05
_cell_volume 710.26(14)
_computing_structure_refinement 'SHELXL-2013 (Sheldrick, 2013)'
_diffrn_ambient_temperature 293(2)
_diffrn_measured_fraction_theta_full 0.790
_diffrn_measured_fraction_theta_max 0.964
_diffrn_measurement_device_type 'SuperNova (Cu) X-ray Source'
_diffrn_radiation_type CuK\a
_diffrn_radiation_wavelength 1.54184
_diffrn_reflns_av_R_equivalents 0.0314
_diffrn_reflns_av_unetI/netI 0.0439
_diffrn_reflns_Laue_measured_fraction_full 0.790
_diffrn_reflns_Laue_measured_fraction_max 0.964
_diffrn_reflns_limit_h_max 5
_diffrn_reflns_limit_h_min -4
_diffrn_reflns_limit_k_max 10
_diffrn_reflns_limit_k_min -10
_diffrn_reflns_limit_l_max 16
_diffrn_reflns_limit_l_min -14
_diffrn_reflns_number 3058
_diffrn_reflns_point_group_measured_fraction_full 0.790
_diffrn_reflns_point_group_measured_fraction_max 0.964
_diffrn_reflns_theta_full 67.684
_diffrn_reflns_theta_max 59.995
_diffrn_reflns_theta_min 2.978
_exptl_absorpt_coefficient_mu 3.749
_exptl_absorpt_correction_T_max 1.0000
_exptl_absorpt_correction_T_min 0.6806
_exptl_absorpt_correction_type multi-scan
_exptl_absorpt_process_details
; 
CrysAlisPro 1.171.38.41r (Rigaku Oxford Diffraction, 2015)
Empirical absorption correction using spherical harmonics,
 implemented in SCALE3 ABSPACK scaling algorithm.
;
_exptl_crystal_colour green
_exptl_crystal_density_diffrn 1.697
_exptl_crystal_description prism
_exptl_crystal_F_000 374
_exptl_crystal_size_max 0.25
_exptl_crystal_size_mid 0.12
_exptl_crystal_size_min 0.11
_refine_diff_density_max 0.689
_refine_diff_density_min -0.574
_refine_diff_density_rms 0.120
_refine_ls_extinction_method none
_refine_ls_goodness_of_fit_ref 1.242
_refine_ls_hydrogen_treatment mixed
_refine_ls_matrix_type full
_refine_ls_number_parameters 200
_refine_ls_number_reflns 2028
_refine_ls_number_restraints 0
_refine_ls_restrained_S_all 1.242
_refine_ls_R_factor_all 0.0702
_refine_ls_R_factor_gt 0.0626
_refine_ls_shift/su_max 0.000
_refine_ls_shift/su_mean 0.000
_refine_ls_structure_factor_coef Fsqd
_refine_ls_weighting_details 'w=1/[\s^2^(Fo^2^)+(0.0241P)^2^+6.6068P] where P=(Fo^2^+2Fc^2^)/3'
_refine_ls_weighting_scheme calc
_refine_ls_wR_factor_gt 0.1574
_refine_ls_wR_factor_ref 0.1600
_reflns_Friedel_coverage 0.000
_reflns_number_gt 1758
_reflns_number_total 2028
_reflns_threshold_expression 'I > 2\s(I)'
_cod_data_source_file d0cc07377f2.cif
_cod_data_source_block 5RS
_cod_depositor_comments 'Adding full bibliography for 7127643--7127646.cif.'
_cod_database_code 7127643
_shelx_space_group_comment
;
The symmetry employed for this shelxl refinement is uniquely defined
by the following loop, which should always be used as a source of
symmetry information in preference to the above space-group names.
They are only intended as comments.
;
_oxdiff_exptl_absorpt_empirical_full_min 0.423
_oxdiff_exptl_absorpt_empirical_full_max 1.861
_oxdiff_exptl_absorpt_empirical_details
;
Empirical correction (ABSPACK) includes:
- Absorption correction using spherical harmonics
- Frame scaling
;
_shelxl_version_number 2013-4

loop_
_space_group_symop_operation_xyz
'x, y, z'
'-x, -y, -z'

loop_
_atom_site_label
_atom_site_type_symbol
_atom_site_fract_x
_atom_site_fract_y
_atom_site_fract_z
_atom_site_U_iso_or_equiv
_atom_site_adp_type
_atom_site_occupancy
_atom_site_site_symmetry_order
_atom_site_calc_flag
_atom_site_refinement_flags_posn
_atom_site_refinement_flags_adp
_atom_site_refinement_flags_occupancy
_atom_site_disorder_assembly
_atom_site_disorder_group
Cu1 Cu 0.1249(2) 0.16447(11) 0.39502(7) 0.0198(3) Uani 1 1 d . . . . .
S1 S 0.1467(4) -0.1825(2) 0.02080(13) 0.0311(5) Uani 1 1 d . . . . .
O4 O 0.4061(10) 0.0426(5) 0.4142(3) 0.0234(12) Uani 1 1 d . . . . .
O10 O -0.1288(10) 0.2914(5) 0.3767(3) 0.0223(12) Uani 1 1 d . . . . .
O2 O -0.4520(11) 0.4904(5) 0.3943(3) 0.0251(12) Uani 1 1 d . . . . .
O8 O 0.7688(10) -0.0497(5) 0.3495(3) 0.0226(12) Uani 1 1 d . . . . .
O2W O -0.0148(12) 0.1603(6) 0.5187(4) 0.0230(13) Uani 1 1 d . . . . .
N5 N 0.2833(12) 0.1624(6) 0.2780(4) 0.0202(14) Uani 1 1 d . . . . .
C13 C -0.2849(15) 0.4835(7) 0.3222(5) 0.0206(16) Uani 1 1 d . . . . .
C6 C 0.0644(14) 0.3580(7) 0.2405(5) 0.0183(15) Uani 1 1 d . . . . .
C4 C 0.3478(15) -0.0695(8) 0.1954(5) 0.0238(17) Uani 1 1 d . . . . .
H2A1 H 0.4644 -0.1448 0.1941 0.029 Uiso 1 1 calc R U . . .
H2A2 H 0.1724 -0.0989 0.2190 0.029 Uiso 1 1 calc R U . . .
C3AA C -0.1121(14) 0.3730(8) 0.3149(5) 0.0207(16) Uani 1 1 d . . . . .
C14 C -0.2727(16) 0.5764(8) 0.2617(5) 0.0237(17) Uani 1 1 d . . . . .
H4AA H -0.3823 0.6499 0.2690 0.028 Uiso 1 1 calc R U . . .
C5 C -0.6080(16) 0.6070(8) 0.4128(5) 0.0271(18) Uani 1 1 d . . . . .
H5A1 H -0.4866 0.6905 0.4227 0.041 Uiso 1 1 calc R U . . .
H5A2 H -0.7136 0.6000 0.4657 0.041 Uiso 1 1 calc R U . . .
H5A3 H -0.7290 0.6091 0.3625 0.041 Uiso 1 1 calc R U . . .
C16 C 0.0693(16) 0.4558(8) 0.1788(5) 0.0234(17) Uani 1 1 d . . . . .
H6AA H 0.1881 0.4471 0.1308 0.028 Uiso 1 1 calc R U . . .
C9 C 0.3894(18) -0.3090(9) 0.0197(6) 0.036(2) Uani 1 1 d . . . . .
H7A1 H 0.5675 -0.2688 0.0067 0.054 Uiso 1 1 calc R U . . .
H7A2 H 0.3356 -0.3870 -0.0257 0.054 Uiso 1 1 calc R U . . .
H7A3 H 0.3954 -0.3389 0.0776 0.054 Uiso 1 1 calc R U . . .
C3 C 0.4796(14) 0.0590(8) 0.2582(5) 0.0199(16) Uani 1 1 d . . . . .
H8AA H 0.6420 0.0987 0.2304 0.024 Uiso 1 1 calc R U . . .
C2 C 0.3058(18) -0.0402(8) 0.1003(5) 0.0294(19) Uani 1 1 d . . . . .
H9A1 H 0.4827 -0.0114 0.0776 0.035 Uiso 1 1 calc R U . . .
H9A2 H 0.1940 0.0371 0.1028 0.035 Uiso 1 1 calc R U . . .
C15 C -0.0939(16) 0.5596(8) 0.1889(5) 0.0248(17) Uani 1 1 d . . . . .
H0BA H -0.0889 0.6210 0.1475 0.030 Uiso 1 1 calc R U . . .
C1BA C 0.5605(14) 0.0128(8) 0.3471(5) 0.0188(16) Uani 1 1 d . . . . .
C21 C 0.2559(14) 0.2548(8) 0.2275(5) 0.0202(16) Uani 1 1 d . . . . .
H0 H 0.3699 0.2549 0.1783 0.024 Uiso 1 1 calc R U . . .
H1W H -0.213(19) 0.114(9) 0.516(5) 0.03(2) Uiso 1 1 d . . . . .
H2W H 0.05(2) 0.125(11) 0.547(7) 0.05(4) Uiso 1 1 d . . . . .

loop_
_atom_site_aniso_label
_atom_site_aniso_U_11
_atom_site_aniso_U_22
_atom_site_aniso_U_33
_atom_site_aniso_U_23
_atom_site_aniso_U_13
_atom_site_aniso_U_12
Cu1 0.0214(6) 0.0250(6) 0.0155(6) 0.0072(4) 0.0000(4) 0.0083(4)
S1 0.0328(11) 0.0374(12) 0.0225(10) 0.0045(9) -0.0096(8) 0.0010(9)
O4 0.027(3) 0.027(3) 0.020(3) 0.009(2) 0.001(2) 0.014(2)
O10 0.019(3) 0.028(3) 0.022(3) 0.008(2) 0.000(2) 0.006(2)
O2 0.031(3) 0.023(3) 0.024(3) 0.007(2) 0.004(2) 0.012(2)
O8 0.019(3) 0.032(3) 0.020(3) 0.008(2) -0.002(2) 0.011(2)
O2W 0.029(3) 0.027(3) 0.017(3) 0.008(2) 0.001(2) 0.015(3)
N5 0.023(3) 0.029(4) 0.011(3) 0.004(3) -0.003(2) 0.008(3)
C13 0.026(4) 0.015(4) 0.021(4) 0.001(3) -0.006(3) 0.007(3)
C6 0.020(4) 0.017(4) 0.019(4) 0.003(3) -0.005(3) 0.004(3)
C4 0.022(4) 0.032(4) 0.019(4) 0.007(3) -0.002(3) 0.005(3)
C3AA 0.018(4) 0.026(4) 0.018(4) 0.006(3) -0.003(3) -0.004(3)
C14 0.028(4) 0.015(4) 0.028(4) 0.004(3) -0.004(3) 0.002(3)
C5 0.024(4) 0.025(4) 0.032(5) 0.003(3) -0.001(3) 0.007(3)
C16 0.029(4) 0.024(4) 0.018(4) 0.007(3) 0.000(3) 0.002(3)
C9 0.033(5) 0.044(5) 0.028(5) -0.003(4) -0.001(4) 0.000(4)
C3 0.016(4) 0.022(4) 0.022(4) 0.008(3) -0.001(3) 0.000(3)
C2 0.040(5) 0.027(4) 0.021(4) 0.005(3) -0.008(3) 0.000(4)
C15 0.033(4) 0.019(4) 0.025(4) 0.010(3) -0.005(3) 0.007(3)
C1BA 0.012(4) 0.026(4) 0.017(4) 0.004(3) -0.003(3) -0.007(3)
C21 0.019(4) 0.025(4) 0.016(4) 0.002(3) -0.004(3) -0.001(3)

loop_
_atom_type_symbol
_atom_type_description
_atom_type_scat_dispersion_real
_atom_type_scat_dispersion_imag
_atom_type_scat_source
C C 0.0181 0.0091 'International Tables Vol C Tables 4.2.6.8 and 6.1.1.4'
H H 0.0000 0.0000 'International Tables Vol C Tables 4.2.6.8 and 6.1.1.4'
N N 0.0311 0.0180 'International Tables Vol C Tables 4.2.6.8 and 6.1.1.4'
O O 0.0492 0.0322 'International Tables Vol C Tables 4.2.6.8 and 6.1.1.4'
Cu Cu -1.9646 0.5888 'International Tables Vol C Tables 4.2.6.8 and 6.1.1.4'
S S 0.3331 0.5567 'International Tables Vol C Tables 4.2.6.8 and 6.1.1.4'

loop_
_citation_id
_citation_doi
_citation_year
1 10.1002/chem.201800404 2018

loop_
_geom_angle_atom_site_label_1
_geom_angle_atom_site_label_2
_geom_angle_atom_site_label_3
_geom_angle
_geom_angle_site_symmetry_1
_geom_angle_site_symmetry_3
_geom_angle_publ_flag
O10 Cu1 N5 94.4(2) . . ?
O10 Cu1 O4 176.3(2) . . ?
N5 Cu1 O4 84.3(2) . . ?
O10 Cu1 O2W 89.6(2) . . ?
N5 Cu1 O2W 175.8(2) . . ?
O4 Cu1 O2W 91.6(2) . . ?
C9 S1 C2 101.9(4) . . ?
C1BA O4 Cu1 115.1(4) . . ?
C3AA O10 Cu1 125.3(5) . . ?
C13 O2 C5 117.9(6) . . ?
C21 N5 C3 121.6(6) . . ?
C21 N5 Cu1 124.4(5) . . ?
C3 N5 Cu1 113.2(4) . . ?
O2 C13 C14 124.2(6) . . ?
O2 C13 C3AA 114.2(6) . . ?
C14 C13 C3AA 121.5(7) . . ?
C3AA C6 C16 119.4(6) . . ?
C3AA C6 C21 122.9(6) . . ?
C16 C6 C21 117.6(7) . . ?
C2 C4 C3 111.8(6) . . ?
O10 C3AA C6 124.5(7) . . ?
O10 C3AA C13 118.1(6) . . ?
C6 C3AA C13 117.4(6) . . ?
C13 C14 C15 119.8(7) . . ?
C15 C16 C6 121.3(7) . . ?
N5 C3 C1BA 108.0(6) . . ?
N5 C3 C4 110.5(6) . . ?
C1BA C3 C4 107.8(6) . . ?
C4 C2 S1 115.9(6) . . ?
C16 C15 C14 120.6(7) . . ?
O8 C1BA O4 124.6(6) . . ?
O8 C1BA C3 118.5(6) . . ?
O4 C1BA C3 116.9(6) . . ?
N5 C21 C6 125.4(7) . . ?

loop_
_geom_bond_atom_site_label_1
_geom_bond_atom_site_label_2
_geom_bond_distance
_geom_bond_site_symmetry_2
_geom_bond_publ_flag
Cu1 O10 1.881(5) . ?
Cu1 N5 1.926(6) . ?
Cu1 O4 1.948(5) . ?
Cu1 O2W 1.991(5) . ?
S1 C9 1.790(9) . ?
S1 C2 1.806(8) . ?
O4 C1BA 1.278(9) . ?
O10 C3AA 1.314(9) . ?
O2 C13 1.361(9) . ?
O2 C5 1.424(9) . ?
O8 C1BA 1.239(9) . ?
N5 C21 1.282(9) . ?
N5 C3 1.458(9) . ?
C13 C14 1.379(10) . ?
C13 C3AA 1.425(10) . ?
C6 C3AA 1.417(10) . ?
C6 C16 1.431(10) . ?
C6 C21 1.432(10) . ?
C4 C2 1.514(10) . ?
C4 C3 1.542(10) . ?
C14 C15 1.406(11) . ?
C16 C15 1.340(11) . ?
C3 C1BA 1.535(10) . ?
